data_7020274
loop_
_publ_author_name
'Chandrasekhar, Vadapalli'
'Metre, Ramesh K.'

_publ_section_title
;
 Bismuth-ferrocene carboxylates: synthesis and structure.
;
_journal_issue 38
_journal_name_full 'Dalton transactions (Cambridge, England : 2003)'
_journal_page_first 11684
_journal_page_last 11691
_journal_paper_doi 10.1039/c2dt31153d
_journal_volume 41
_journal_year 2012
_chemical_formula_sum 'C88 H82 Bi2 Fe8 O20'
_chemical_formula_weight 2324.30
_chemical_name_systematic
;
?
;
_space_group_IT_number 14
_symmetry_cell_setting monoclinic
_symmetry_space_group_name_Hall '-P 2ybc'
_symmetry_space_group_name_H-M 'P 1 21/c 1'
_atom_sites_solution_hydrogens geom
_atom_sites_solution_primary direct
_atom_sites_solution_secondary difmap
_audit_creation_method SHELXL-97
_cell_angle_alpha 90.000(5)
_cell_angle_beta 92.384(5)
_cell_angle_gamma 90.000(5)
_cell_formula_units_Z 2
_cell_length_a 9.651(5)
_cell_length_b 14.309(5)
_cell_length_c 28.339(5)
_cell_measurement_reflns_used 6708
_cell_measurement_temperature 100(2)
_cell_measurement_theta_max 28.20
_cell_measurement_theta_min 2.55
_cell_volume 3910(3)
_computing_cell_refinement 'Bruker SMART'
_computing_data_collection 'Bruker SMART'
_computing_data_reduction 'Bruker SAINT'
_computing_molecular_graphics 'Bruker SHELXTL'
_computing_publication_material 'Bruker SHELXTL'
_computing_structure_refinement 'SHELXL-97 (Sheldrick, 1997)'
_computing_structure_solution 'SHELXS-97 (Sheldrick, 1990)'
_diffrn_ambient_temperature 100(2)
_diffrn_measured_fraction_theta_full 0.995
_diffrn_measured_fraction_theta_max 0.995
_diffrn_measurement_device_type 'CCD area detector'
_diffrn_measurement_method 'phi and omega scans'
_diffrn_radiation_monochromator graphite
_diffrn_radiation_source 'fine-focus sealed tube'
_diffrn_radiation_type MoK\a
_diffrn_radiation_wavelength 0.71069
_diffrn_reflns_av_R_equivalents 0.0389
_diffrn_reflns_av_sigmaI/netI 0.0458
_diffrn_reflns_limit_h_max 11
_diffrn_reflns_limit_h_min -8
_diffrn_reflns_limit_k_max 16
_diffrn_reflns_limit_k_min -17
_diffrn_reflns_limit_l_max 34
_diffrn_reflns_limit_l_min -34
_diffrn_reflns_number 20482
_diffrn_reflns_theta_full 25.50
_diffrn_reflns_theta_max 25.50
_diffrn_reflns_theta_min 2.02
_exptl_absorpt_coefficient_mu 5.997
_exptl_absorpt_correction_T_max 0.6966
_exptl_absorpt_correction_T_min 0.3846
_exptl_absorpt_correction_type empirical
_exptl_absorpt_process_details sadabs
_exptl_crystal_colour orange
_exptl_crystal_density_diffrn 1.974
_exptl_crystal_density_method 'not measured'
_exptl_crystal_description block
_exptl_crystal_F_000 2288
_exptl_crystal_size_max 0.20
_exptl_crystal_size_mid 0.10
_exptl_crystal_size_min 0.07
_refine_diff_density_max 1.837
_refine_diff_density_min -0.732
_refine_diff_density_rms 0.144
_refine_ls_extinction_method none
_refine_ls_goodness_of_fit_ref 1.062
_refine_ls_hydrogen_treatment mixed
_refine_ls_matrix_type full
_refine_ls_number_parameters 549
_refine_ls_number_reflns 7247
_refine_ls_number_restraints 4
_refine_ls_restrained_S_all 1.062
_refine_ls_R_factor_all 0.0405
_refine_ls_R_factor_gt 0.0325
_refine_ls_shift/su_max 0.004
_refine_ls_shift/su_mean 0.000
_refine_ls_structure_factor_coef Fsqd
_refine_ls_weighting_details 'calc w=1/[\s^2^(Fo^2^)+(0.0358P)^2^+0.9319P] where P=(Fo^2^+2Fc^2^)/3'
_refine_ls_weighting_scheme calc
_refine_ls_wR_factor_gt 0.0716
_refine_ls_wR_factor_ref 0.0762
_reflns_number_gt 6206
_reflns_number_total 7247
_reflns_threshold_expression >2sigma(I)
_cod_data_source_file c2dt31153d.txt
_cod_data_source_block 3
_cod_depositor_comments
;
The following automatic conversions were performed:

'_symmetry_cell_setting' value 'Monoclinic' changed to 'monoclinic'
according to /home/saulius/struct/CIF-dictionaries/cif_core.dic
dictionary named 'cif_core.dic' version 2.4.2 from 2011-04-26.

Automatic conversion script
Id: cif_fix_values 1891 2012-01-12 08:04:46Z andrius 
;
_cod_original_sg_symbol_H-M P2(1)/c
_cod_database_code 7020274

loop_
_symmetry_equiv_pos_as_xyz
'x, y, z'
'-x, y+1/2, -z+1/2'
'-x, -y, -z'
'x, -y-1/2, z-1/2'

loop_
_atom_site_label
_atom_site_type_symbol
_atom_site_fract_x
_atom_site_fract_y
_atom_site_fract_z
_atom_site_U_iso_or_equiv
_atom_site_adp_type
_atom_site_occupancy
_atom_site_symmetry_multiplicity
_atom_site_calc_flag
_atom_site_refinement_flags
Bi1 Bi 0.313963(17) 0.420379(12) 0.514749(6) 0.01357(7) Uani 1 1 d .
Fe1 Fe -0.05510(7) 0.15709(5) 0.44079(2) 0.01629(15) Uani 1 1 d .
Fe2 Fe 0.46508(7) 0.37346(5) 0.32766(2) 0.01469(15) Uani 1 1 d .
Fe3 Fe 0.52146(7) 0.12293(5) 0.62001(2) 0.01699(16) Uani 1 1 d .
Fe4 Fe 0.06292(7) 0.35572(5) 0.73071(2) 0.01611(16) Uani 1 1 d .
O1 O 0.1799(3) 0.2876(2) 0.52751(11) 0.0160(7) Uani 1 1 d .
O2 O 0.0677(3) 0.3848(2) 0.47931(12) 0.0203(8) Uani 1 1 d .
O3 O 0.3569(3) 0.3322(2) 0.44884(10) 0.0169(7) Uani 1 1 d .
O4 O 0.5177(3) 0.4415(2) 0.45645(11) 0.0175(7) Uani 1 1 d .
O5 O 0.4998(3) 0.3285(2) 0.54138(10) 0.0165(7) Uani 1 1 d .
O6 O 0.3651(3) 0.3640(2) 0.59993(11) 0.0180(7) Uani 1 1 d .
O7 O 0.1060(3) 0.2364(2) 0.61489(11) 0.0208(7) Uani 1 1 d .
H7 H 0.1293 0.2486 0.5873 0.031 Uiso 1 1 calc R
O8 O -0.0323(3) 0.3604(2) 0.60204(11) 0.0213(8) Uani 1 1 d .
O9 O 0.2531(4) 0.5628(2) 0.45745(13) 0.0236(8) Uani 1 1 d D
O10 O 0.1300(4) 0.5044(3) 0.56760(13) 0.0209(8) Uani 1 1 d D
C1 C 0.0708(5) 0.3085(3) 0.50106(16) 0.0169(10) Uani 1 1 d .
C2 C -0.0427(5) 0.2410(3) 0.49819(15) 0.0158(10) Uani 1 1 d .
C3 C -0.0374(5) 0.1452(3) 0.51230(16) 0.0157(10) Uani 1 1 d .
H3 H 0.0405 0.1143 0.5307 0.019 Uiso 1 1 calc R
C4 C -0.1616(5) 0.1012(4) 0.49536(17) 0.0199(11) Uani 1 1 d .
H4 H -0.1858 0.0338 0.4993 0.024 Uiso 1 1 calc R
C5 C -0.2439(5) 0.1687(3) 0.47119(17) 0.0208(11) Uani 1 1 d .
H5 H -0.3362 0.1570 0.4549 0.025 Uiso 1 1 calc R
C6 C -0.1718(5) 0.2551(3) 0.47213(15) 0.0165(10) Uani 1 1 d .
H6 H -0.2054 0.3151 0.4576 0.020 Uiso 1 1 calc R
C7 C -0.0120(6) 0.0545(4) 0.39319(18) 0.0287(13) Uani 1 1 d .
H7A H -0.0382 -0.0130 0.3952 0.034 Uiso 1 1 calc R
C8 C -0.0914(6) 0.1270(4) 0.37096(17) 0.0274(12) Uani 1 1 d .
H8 H -0.1847 0.1194 0.3547 0.033 Uiso 1 1 calc R
C9 C -0.0178(5) 0.2114(4) 0.37657(16) 0.0239(12) Uani 1 1 d .
H9 H -0.0494 0.2740 0.3646 0.029 Uiso 1 1 calc R
C10 C 0.1094(5) 0.1926(4) 0.40158(17) 0.0278(12) Uani 1 1 d .
H10 H 0.1830 0.2393 0.4105 0.033 Uiso 1 1 calc R
C11 C 0.1130(5) 0.0966(4) 0.41200(17) 0.0256(12) Uani 1 1 d .
H11 H 0.1896 0.0634 0.4299 0.031 Uiso 1 1 calc R
C12 C 0.4673(5) 0.3715(3) 0.43488(16) 0.0159(10) Uani 1 1 d .
C13 C 0.5322(5) 0.3333(3) 0.39284(16) 0.0167(10) Uani 1 1 d .
C14 C 0.4844(5) 0.2547(3) 0.36614(16) 0.0176(10) Uani 1 1 d .
H14 H 0.4073 0.2118 0.3744 0.021 Uiso 1 1 calc R
C15 C 0.5670(5) 0.2475(3) 0.32543(16) 0.0199(11) Uani 1 1 d .
H15 H 0.5561 0.1995 0.2999 0.024 Uiso 1 1 calc R
C16 C 0.6643(5) 0.3225(3) 0.32689(16) 0.0191(11) Uani 1 1 d .
H16 H 0.7332 0.3364 0.3024 0.023 Uiso 1 1 calc R
C17 C 0.6445(5) 0.3754(3) 0.36867(15) 0.0154(10) Uani 1 1 d .
H17 H 0.6978 0.4323 0.3790 0.018 Uiso 1 1 calc R
C18 C 0.2996(5) 0.4560(4) 0.33860(19) 0.0303(13) Uani 1 1 d .
H18 H 0.2566 0.4673 0.3696 0.036 Uiso 1 1 calc R
C19 C 0.2626(5) 0.3840(4) 0.30584(19) 0.0271(12) Uani 1 1 d .
H19 H 0.1894 0.3355 0.3097 0.032 Uiso 1 1 calc R
C20 C 0.3473(5) 0.3941(4) 0.26652(17) 0.0244(12) Uani 1 1 d .
H20 H 0.3458 0.3529 0.2380 0.029 Uiso 1 1 calc R
C21 C 0.4375(5) 0.4707(3) 0.27527(17) 0.0220(11) Uani 1 1 d .
H21 H 0.5102 0.4934 0.2539 0.026 Uiso 1 1 calc R
C22 C 0.4076(6) 0.5089(4) 0.31956(18) 0.0268(12) Uani 1 1 d .
H22 H 0.4549 0.5639 0.3349 0.032 Uiso 1 1 calc R
C23 C 0.4676(5) 0.3220(3) 0.58522(15) 0.0148(10) Uani 1 1 d .
C24 C 0.5566(5) 0.2618(3) 0.61614(16) 0.0156(10) Uani 1 1 d .
C25 C 0.6762(5) 0.2106(3) 0.60227(17) 0.0190(11) Uani 1 1 d .
H25 H 0.7205 0.2139 0.5710 0.023 Uiso 1 1 calc R
C26 C 0.7215(5) 0.1548(4) 0.64209(18) 0.0259(12) Uani 1 1 d .
H26 H 0.8017 0.1105 0.6431 0.031 Uiso 1 1 calc R
C27 C 0.6303(5) 0.1707(4) 0.67931(18) 0.0267(12) Uani 1 1 d .
H27 H 0.6354 0.1391 0.7108 0.032 Uiso 1 1 calc R
C28 C 0.5285(5) 0.2362(3) 0.66386(16) 0.0181(10) Uani 1 1 d .
H28 H 0.4506 0.2601 0.6827 0.022 Uiso 1 1 calc R
C29 C 0.3613(6) 0.0933(4) 0.5736(2) 0.0286(13) Uani 1 1 d .
H29 H 0.3112 0.1395 0.5526 0.034 Uiso 1 1 calc R
C30 C 0.4805(6) 0.0421(4) 0.56202(19) 0.0318(13) Uani 1 1 d .
H30 H 0.5289 0.0448 0.5315 0.038 Uiso 1 1 calc R
C31 C 0.5188(5) -0.0143(4) 0.6022(2) 0.0321(13) Uani 1 1 d .
H31 H 0.5996 -0.0581 0.6048 0.039 Uiso 1 1 calc R
C32 C 0.4231(5) 0.0020(4) 0.6372(2) 0.0294(13) Uani 1 1 d .
H32 H 0.4246 -0.0276 0.6692 0.035 Uiso 1 1 calc R
C33 C 0.3255(5) 0.0688(3) 0.6198(2) 0.0261(12) Uani 1 1 d .
H33 H 0.2460 0.0945 0.6373 0.031 Uiso 1 1 calc R
C34 C 0.0140(5) 0.2984(3) 0.62814(16) 0.0155(10) Uani 1 1 d .
C35 C -0.0293(5) 0.2846(3) 0.67646(16) 0.0163(10) Uani 1 1 d .
C36 C 0.0260(5) 0.2209(3) 0.71107(16) 0.0168(10) Uani 1 1 d .
H36 H 0.0976 0.1718 0.7060 0.020 Uiso 1 1 calc R
C37 C -0.0392(5) 0.2389(3) 0.75341(16) 0.0191(11) Uani 1 1 d .
H37 H -0.0198 0.2058 0.7841 0.023 Uiso 1 1 calc R
C38 C -0.1344(5) 0.3146(3) 0.74604(17) 0.0212(11) Uani 1 1 d .
H38 H -0.1938 0.3430 0.7703 0.025 Uiso 1 1 calc R
C39 C -0.1285(5) 0.3425(4) 0.69813(17) 0.0221(11) Uani 1 1 d .
H39 H -0.1838 0.3937 0.6824 0.027 Uiso 1 1 calc R
C40 C 0.2321(5) 0.4226(3) 0.70570(19) 0.0245(12) Uani 1 1 d .
H40 H 0.2711 0.4132 0.6739 0.029 Uiso 1 1 calc R
C41 C 0.2707(5) 0.3734(4) 0.74670(18) 0.0224(11) Uani 1 1 d .
H41 H 0.3415 0.3224 0.7492 0.027 Uiso 1 1 calc R
C42 C 0.1904(5) 0.4068(4) 0.78411(18) 0.0263(12) Uani 1 1 d .
H42 H 0.1955 0.3841 0.8175 0.032 Uiso 1 1 calc R
C43 C 0.1033(6) 0.4791(4) 0.7658(2) 0.0315(13) Uani 1 1 d .
H43 H 0.0356 0.5161 0.7839 0.038 Uiso 1 1 calc R
C44 C 0.1270(6) 0.4881(4) 0.7168(2) 0.0308(13) Uani 1 1 d .
H44 H 0.0802 0.5333 0.6944 0.037 Uiso 1 1 calc R
H102 H 0.080(5) 0.543(3) 0.5535(19) 0.042(19) Uiso 1 1 d D
H101 H 0.313(4) 0.603(2) 0.4571(16) 0.010(13) Uiso 1 1 d D
H100 H 0.191(4) 0.587(3) 0.4414(17) 0.030(17) Uiso 1 1 d D
H103 H 0.080(5) 0.464(3) 0.579(2) 0.05(2) Uiso 1 1 d D

loop_
_atom_site_aniso_label
_atom_site_aniso_U_11
_atom_site_aniso_U_22
_atom_site_aniso_U_33
_atom_site_aniso_U_23
_atom_site_aniso_U_13
_atom_site_aniso_U_12
Bi1 0.01176(11) 0.01471(10) 0.01419(10) 0.00104(7) -0.00001(7) -0.00098(7)
Fe1 0.0145(4) 0.0197(4) 0.0146(3) -0.0006(3) 0.0008(3) -0.0025(3)
Fe2 0.0138(4) 0.0138(3) 0.0163(3) -0.0007(3) -0.0003(3) 0.0007(3)
Fe3 0.0163(4) 0.0133(4) 0.0211(4) 0.0007(3) -0.0024(3) -0.0020(3)
Fe4 0.0155(4) 0.0158(4) 0.0171(3) 0.0005(3) 0.0021(3) -0.0007(3)
O1 0.0119(17) 0.0183(17) 0.0174(16) 0.0003(14) -0.0023(13) 0.0015(13)
O2 0.0138(18) 0.0184(18) 0.0285(19) -0.0043(15) -0.0005(15) -0.0010(14)
O3 0.0143(18) 0.0215(18) 0.0151(16) -0.0007(14) 0.0027(14) -0.0031(14)
O4 0.0157(18) 0.0196(18) 0.0171(16) 0.0003(14) -0.0012(14) -0.0028(14)
O5 0.0154(17) 0.0215(18) 0.0123(15) 0.0018(14) -0.0028(13) 0.0017(14)
O6 0.0177(18) 0.0184(18) 0.0178(17) -0.0017(14) 0.0003(14) -0.0012(14)
O7 0.0242(19) 0.0222(19) 0.0162(17) 0.0043(15) 0.0048(15) 0.0013(15)
O8 0.0189(19) 0.025(2) 0.0192(17) 0.0088(15) -0.0025(15) 0.0004(15)
O9 0.017(2) 0.018(2) 0.035(2) 0.0123(17) -0.0071(17) -0.0039(16)
O10 0.0168(19) 0.020(2) 0.0263(19) 0.0061(16) 0.0001(16) 0.0024(16)
C1 0.017(3) 0.020(3) 0.015(2) -0.006(2) 0.004(2) 0.000(2)
C2 0.013(2) 0.022(3) 0.012(2) -0.002(2) 0.0014(19) -0.001(2)
C3 0.016(3) 0.017(2) 0.015(2) 0.0014(19) 0.0030(19) 0.001(2)
C4 0.018(3) 0.025(3) 0.017(2) 0.000(2) 0.004(2) -0.008(2)
C5 0.015(3) 0.025(3) 0.022(3) -0.006(2) -0.003(2) -0.006(2)
C6 0.011(2) 0.022(3) 0.016(2) -0.001(2) 0.0018(19) 0.003(2)
C7 0.039(3) 0.027(3) 0.022(3) -0.005(2) 0.013(2) -0.004(3)
C8 0.026(3) 0.039(3) 0.018(3) -0.007(2) 0.008(2) -0.007(3)
C9 0.027(3) 0.031(3) 0.014(2) 0.005(2) 0.006(2) -0.002(2)
C10 0.027(3) 0.039(3) 0.018(3) -0.008(2) 0.008(2) -0.008(3)
C11 0.020(3) 0.044(3) 0.014(2) -0.001(2) 0.006(2) 0.008(2)
C12 0.015(3) 0.015(2) 0.017(2) 0.004(2) -0.005(2) 0.004(2)
C13 0.016(3) 0.016(2) 0.017(2) 0.004(2) -0.004(2) 0.001(2)
C14 0.012(2) 0.015(2) 0.026(3) 0.008(2) -0.002(2) 0.0042(19)
C15 0.021(3) 0.019(3) 0.019(2) -0.002(2) -0.005(2) 0.004(2)
C16 0.016(3) 0.022(3) 0.019(2) 0.007(2) -0.003(2) 0.003(2)
C17 0.010(2) 0.021(3) 0.015(2) 0.002(2) -0.0026(19) 0.000(2)
C18 0.022(3) 0.043(3) 0.027(3) 0.003(3) 0.001(2) 0.019(3)
C19 0.014(3) 0.026(3) 0.040(3) 0.004(3) -0.008(2) 0.000(2)
C20 0.030(3) 0.024(3) 0.018(3) -0.001(2) -0.011(2) 0.005(2)
C21 0.021(3) 0.022(3) 0.022(3) 0.007(2) -0.005(2) 0.002(2)
C22 0.037(3) 0.017(3) 0.026(3) 0.000(2) -0.009(2) 0.001(2)
C23 0.017(3) 0.013(2) 0.013(2) -0.0028(19) 0.0010(19) -0.008(2)
C24 0.016(3) 0.010(2) 0.020(2) -0.0040(19) -0.001(2) -0.0047(19)
C25 0.016(3) 0.018(3) 0.022(2) 0.006(2) -0.001(2) -0.005(2)
C26 0.022(3) 0.024(3) 0.031(3) 0.002(2) -0.010(2) -0.005(2)
C27 0.032(3) 0.023(3) 0.025(3) 0.006(2) -0.008(2) -0.011(2)
C28 0.022(3) 0.016(2) 0.016(2) -0.006(2) -0.003(2) -0.008(2)
C29 0.025(3) 0.026(3) 0.033(3) -0.007(2) -0.016(3) -0.007(2)
C30 0.041(4) 0.023(3) 0.031(3) -0.011(2) 0.001(3) -0.014(3)
C31 0.020(3) 0.018(3) 0.058(4) 0.000(3) -0.001(3) 0.000(2)
C32 0.028(3) 0.017(3) 0.043(3) 0.009(2) 0.001(3) -0.007(2)
C33 0.016(3) 0.018(3) 0.044(3) -0.009(2) 0.002(2) -0.005(2)
C34 0.011(2) 0.014(2) 0.021(2) -0.001(2) -0.0007(19) -0.0053(19)
C35 0.016(3) 0.014(2) 0.019(2) 0.004(2) -0.001(2) -0.0021(19)
C36 0.015(2) 0.015(2) 0.020(2) 0.001(2) -0.002(2) -0.0048(19)
C37 0.016(3) 0.021(3) 0.019(2) 0.005(2) -0.004(2) -0.006(2)
C38 0.016(3) 0.025(3) 0.023(3) -0.003(2) 0.008(2) -0.003(2)
C39 0.016(3) 0.025(3) 0.026(3) 0.006(2) 0.002(2) -0.002(2)
C40 0.018(3) 0.023(3) 0.033(3) -0.004(2) 0.003(2) -0.012(2)
C41 0.013(3) 0.025(3) 0.030(3) -0.004(2) 0.000(2) -0.008(2)
C42 0.026(3) 0.033(3) 0.020(3) -0.005(2) 0.002(2) -0.014(2)
C43 0.027(3) 0.026(3) 0.042(3) -0.013(3) 0.009(3) -0.010(2)
C44 0.039(3) 0.015(3) 0.038(3) 0.006(2) -0.007(3) -0.008(2)

loop_
_atom_type_symbol
_atom_type_description
_atom_type_scat_dispersion_real
_atom_type_scat_dispersion_imag
_atom_type_scat_source
C C 0.0033 0.0016 'International Tables Vol C Tables 4.2.6.8 and 6.1.1.4'
H H 0.0000 0.0000 'International Tables Vol C Tables 4.2.6.8 and 6.1.1.4'
O O 0.0106 0.0060 'International Tables Vol C Tables 4.2.6.8 and 6.1.1.4'
Fe Fe 0.3463 0.8444 'International Tables Vol C Tables 4.2.6.8 and 6.1.1.4'
Bi Bi -4.1077 10.2566 'International Tables Vol C Tables 4.2.6.8 and 6.1.1.4'

loop_
_geom_angle_atom_site_label_1
_geom_angle_atom_site_label_2
_geom_angle_atom_site_label_3
_geom_angle
_geom_angle_site_symmetry_1
_geom_angle_site_symmetry_3
O3 Bi1 O5 77.95(11) . .
O3 Bi1 O1 78.46(11) . .
O5 Bi1 O1 85.09(11) . .
O3 Bi1 O6 123.67(11) . .
O5 Bi1 O6 53.32(10) . .
O1 Bi1 O6 71.66(10) . .
O3 Bi1 O2 76.80(11) . .
O5 Bi1 O2 134.22(11) . .
O1 Bi1 O2 52.78(10) . .
O6 Bi1 O2 116.02(10) . .
O3 Bi1 O4 52.51(10) . .
O5 Bi1 O4 71.53(11) . .
O1 Bi1 O4 128.51(10) . .
O6 Bi1 O4 120.32(10) . .
O2 Bi1 O4 118.37(10) . .
O3 Bi1 O9 88.12(12) . .
O5 Bi1 O9 141.32(11) . .
O1 Bi1 O9 127.51(11) . .
O6 Bi1 O9 147.45(11) . .
O2 Bi1 O9 74.80(11) . .
O4 Bi1 O9 71.39(11) . .
O3 Bi1 O10 148.32(11) . .
O5 Bi1 O10 126.69(11) . .
O1 Bi1 O10 83.88(11) . .
O6 Bi1 O10 73.73(11) . .
O2 Bi1 O10 71.58(11) . .
O4 Bi1 O10 146.51(10) . .
O9 Bi1 O10 82.02(12) . .
O3 Bi1 O4 121.72(10) . 3_666
O5 Bi1 O4 82.39(11) . 3_666
O1 Bi1 O4 152.95(10) . 3_666
O6 Bi1 O4 81.64(10) . 3_666
O2 Bi1 O4 143.32(10) . 3_666
O4 Bi1 O4 69.26(11) . 3_666
O9 Bi1 O4 74.63(10) . 3_666
O10 Bi1 O4 84.55(11) . 3_666
O3 Bi1 C23 101.19(12) . .
O5 Bi1 C23 27.14(12) . .
O1 Bi1 C23 76.23(12) . .
O6 Bi1 C23 26.21(11) . .
O2 Bi1 C23 128.61(12) . .
O4 Bi1 C23 96.75(12) . .
O9 Bi1 C23 156.09(12) . .
O10 Bi1 C23 99.85(12) . .
O4 Bi1 C23 81.79(11) 3_666 .
O3 Bi1 C12 26.26(12) . .
O5 Bi1 C12 72.50(12) . .
O1 Bi1 C12 103.50(12) . .
O6 Bi1 C12 125.72(11) . .
O2 Bi1 C12 98.19(12) . .
O4 Bi1 C12 26.25(11) . .
O9 Bi1 C12 79.13(12) . .
O10 Bi1 C12 160.42(12) . .
O4 Bi1 C12 95.47(12) 3_666 .
C23 Bi1 C12 99.53(13) . .
O3 Bi1 C1 75.98(12) . .
O5 Bi1 C1 110.24(13) . .
O1 Bi1 C1 26.74(12) . .
O6 Bi1 C1 94.36(12) . .
O2 Bi1 C1 26.04(12) . .
O4 Bi1 C1 127.54(11) . .
O9 Bi1 C1 100.80(13) . .
O10 Bi1 C1 76.43(12) . .
O4 Bi1 C1 160.92(11) 3_666 .
C23 Bi1 C1 102.81(13) . .
C12 Bi1 C1 101.90(13) . .
C2 Fe1 C9 119.2(2) . .
C2 Fe1 C6 41.55(17) . .
C9 Fe1 C6 104.5(2) . .
C2 Fe1 C3 41.25(18) . .
C9 Fe1 C3 156.5(2) . .
C6 Fe1 C3 69.30(18) . .
C2 Fe1 C11 123.6(2) . .
C9 Fe1 C11 68.2(2) . .
C6 Fe1 C11 159.2(2) . .
C3 Fe1 C11 109.15(19) . .
C2 Fe1 C10 105.6(2) . .
C9 Fe1 C10 40.8(2) . .
C6 Fe1 C10 121.7(2) . .
C3 Fe1 C10 121.9(2) . .
C11 Fe1 C10 40.3(2) . .
C2 Fe1 C8 155.2(2) . .
C9 Fe1 C8 40.5(2) . .
C6 Fe1 C8 119.7(2) . .
C3 Fe1 C8 162.2(2) . .
C11 Fe1 C8 68.3(2) . .
C10 Fe1 C8 68.3(2) . .
C2 Fe1 C7 161.6(2) . .
C9 Fe1 C7 68.6(2) . .
C6 Fe1 C7 156.4(2) . .
C3 Fe1 C7 125.8(2) . .
C11 Fe1 C7 41.0(2) . .
C10 Fe1 C7 68.6(2) . .
C8 Fe1 C7 40.7(2) . .
C2 Fe1 C5 68.78(18) . .
C9 Fe1 C5 122.7(2) . .
C6 Fe1 C5 40.65(18) . .
C3 Fe1 C5 68.16(19) . .
C11 Fe1 C5 159.5(2) . .
C10 Fe1 C5 158.8(2) . .
C8 Fe1 C5 107.7(2) . .
C7 Fe1 C5 122.8(2) . .
C2 Fe1 C4 68.90(19) . .
C9 Fe1 C4 159.9(2) . .
C6 Fe1 C4 68.58(19) . .
C3 Fe1 C4 40.63(18) . .
C11 Fe1 C4 124.6(2) . .
C10 Fe1 C4 158.8(2) . .
C8 Fe1 C4 125.2(2) . .
C7 Fe1 C4 109.8(2) . .
C5 Fe1 C4 40.13(19) . .
C13 Fe2 C18 104.6(2) . .
C13 Fe2 C14 41.23(18) . .
C18 Fe2 C14 117.7(2) . .
C13 Fe2 C22 116.9(2) . .
C18 Fe2 C22 40.9(2) . .
C14 Fe2 C22 152.0(2) . .
C13 Fe2 C19 124.7(2) . .
C18 Fe2 C19 41.1(2) . .
C14 Fe2 C19 107.0(2) . .
C22 Fe2 C19 68.8(2) . .
C13 Fe2 C21 152.49(19) . .
C18 Fe2 C21 68.5(2) . .
C14 Fe2 C21 165.8(2) . .
C22 Fe2 C21 40.53(19) . .
C19 Fe2 C21 68.5(2) . .
C13 Fe2 C17 41.48(18) . .
C18 Fe2 C17 124.1(2) . .
C14 Fe2 C17 69.43(19) . .
C22 Fe2 C17 105.8(2) . .
C19 Fe2 C17 162.5(2) . .
C21 Fe2 C17 119.00(19) . .
C13 Fe2 C20 163.7(2) . .
C18 Fe2 C20 68.4(2) . .
C14 Fe2 C20 127.6(2) . .
C22 Fe2 C20 68.1(2) . .
C19 Fe2 C20 40.6(2) . .
C21 Fe2 C20 40.4(2) . .
C17 Fe2 C20 154.6(2) . .
C13 Fe2 C15 69.04(19) . .
C18 Fe2 C15 154.1(2) . .
C14 Fe2 C15 41.12(19) . .
C22 Fe2 C15 164.6(2) . .
C19 Fe2 C15 120.8(2) . .
C21 Fe2 C15 128.5(2) . .
C17 Fe2 C15 68.58(19) . .
C20 Fe2 C15 110.4(2) . .
C13 Fe2 C16 69.13(19) . .
C18 Fe2 C16 162.5(2) . .
C14 Fe2 C16 69.08(19) . .
C22 Fe2 C16 126.1(2) . .
C19 Fe2 C16 155.6(2) . .
C21 Fe2 C16 109.1(2) . .
C17 Fe2 C16 40.65(18) . .
C20 Fe2 C16 121.8(2) . .
C15 Fe2 C16 40.57(18) . .
C24 Fe3 C31 160.0(2) . .
C24 Fe3 C25 41.55(18) . .
C31 Fe3 C25 122.6(2) . .
C24 Fe3 C29 107.2(2) . .
C31 Fe3 C29 68.6(2) . .
C25 Fe3 C29 121.1(2) . .
C24 Fe3 C30 122.9(2) . .
C31 Fe3 C30 41.3(2) . .
C25 Fe3 C30 105.7(2) . .
C29 Fe3 C30 40.7(2) . .
C24 Fe3 C28 41.47(18) . .
C31 Fe3 C28 156.9(2) . .
C25 Fe3 C28 69.77(19) . .
C29 Fe3 C28 124.4(2) . .
C30 Fe3 C28 160.6(2) . .
C24 Fe3 C32 158.0(2) . .
C31 Fe3 C32 40.3(2) . .
C25 Fe3 C32 159.5(2) . .
C29 Fe3 C32 68.3(2) . .
C30 Fe3 C32 68.6(2) . .
C28 Fe3 C32 122.1(2) . .
C24 Fe3 C33 122.01(19) . .
C31 Fe3 C33 68.3(2) . .
C25 Fe3 C33 157.5(2) . .
C29 Fe3 C33 40.6(2) . .
C30 Fe3 C33 68.5(2) . .
C28 Fe3 C33 108.0(2) . .
C32 Fe3 C33 40.6(2) . .
C24 Fe3 C26 68.9(2) . .
C31 Fe3 C26 107.0(2) . .
C25 Fe3 C26 41.13(19) . .
C29 Fe3 C26 157.3(2) . .
C30 Fe3 C26 121.3(2) . .
C28 Fe3 C26 68.4(2) . .
C32 Fe3 C26 123.7(2) . .
C33 Fe3 C26 160.4(2) . .
C24 Fe3 C27 68.72(19) . .
C31 Fe3 C27 121.6(2) . .
C25 Fe3 C27 69.0(2) . .
C29 Fe3 C27 160.9(2) . .
C30 Fe3 C27 157.2(2) . .
C28 Fe3 C27 40.33(19) . .
C32 Fe3 C27 108.2(2) . .
C33 Fe3 C27 124.6(2) . .
C26 Fe3 C27 40.3(2) . .
C35 Fe4 C36 41.18(17) . .
C35 Fe4 C44 116.7(2) . .
C36 Fe4 C44 151.6(2) . .
C35 Fe4 C39 41.07(19) . .
C36 Fe4 C39 69.08(19) . .
C44 Fe4 C39 106.0(2) . .
C35 Fe4 C42 167.4(2) . .
C36 Fe4 C42 129.4(2) . .
C44 Fe4 C42 68.5(2) . .
C39 Fe4 C42 150.9(2) . .
C35 Fe4 C40 107.8(2) . .
C36 Fe4 C40 118.8(2) . .
C44 Fe4 C40 40.9(2) . .
C39 Fe4 C40 127.4(2) . .
C42 Fe4 C40 68.0(2) . .
C35 Fe4 C41 128.7(2) . .
C36 Fe4 C41 109.6(2) . .
C44 Fe4 C41 68.1(2) . .
C39 Fe4 C41 165.8(2) . .
C42 Fe4 C41 40.6(2) . .
C40 Fe4 C41 39.8(2) . .
C35 Fe4 C43 150.4(2) . .
C36 Fe4 C43 166.9(2) . .
C44 Fe4 C43 40.7(2) . .
C39 Fe4 C43 116.7(2) . .
C42 Fe4 C43 40.5(2) . .
C40 Fe4 C43 68.1(2) . .
C41 Fe4 C43 67.9(2) . .
C35 Fe4 C37 68.08(18) . .
C36 Fe4 C37 40.06(18) . .
C44 Fe4 C37 165.9(2) . .
C39 Fe4 C37 68.23(19) . .
C42 Fe4 C37 109.9(2) . .
C40 Fe4 C37 152.7(2) . .
C41 Fe4 C37 120.5(2) . .
C43 Fe4 C37 129.1(2) . .
C35 Fe4 C38 68.51(19) . .
C36 Fe4 C38 68.48(19) . .
C44 Fe4 C38 126.8(2) . .
C39 Fe4 C38 40.52(19) . .
C42 Fe4 C38 118.7(2) . .
C40 Fe4 C38 165.2(2) . .
C41 Fe4 C38 153.3(2) . .
C43 Fe4 C38 107.6(2) . .
C37 Fe4 C38 40.66(19) . .
C1 O1 Bi1 99.4(3) . .
C1 O2 Bi1 88.7(3) . .
C12 O3 Bi1 101.0(3) . .
C12 O4 Bi1 86.0(3) . .
C12 O4 Bi1 162.9(3) . 3_666
Bi1 O4 Bi1 110.73(11) . 3_666
C23 O5 Bi1 98.0(3) . .
C23 O6 Bi1 87.8(3) . .
C34 O7 H7 109.5 . .
Bi1 O9 H101 114(3) . .
Bi1 O9 H100 144(4) . .
H101 O9 H100 101(5) . .
Bi1 O10 H102 115(4) . .
Bi1 O10 H103 108(5) . .
H102 O10 H103 109(6) . .
O2 C1 O1 119.0(4) . .
O2 C1 C2 123.1(4) . .
O1 C1 C2 117.8(4) . .
O2 C1 Bi1 65.2(2) . .
O1 C1 Bi1 53.8(2) . .
C2 C1 Bi1 171.6(3) . .
C3 C2 C6 107.4(4) . .
C3 C2 C1 127.0(4) . .
C6 C2 C1 124.6(4) . .
C3 C2 Fe1 69.8(3) . .
C6 C2 Fe1 69.4(3) . .
C1 C2 Fe1 117.2(3) . .
C4 C3 C2 108.1(4) . .
C4 C3 Fe1 70.5(3) . .
C2 C3 Fe1 68.9(3) . .
C4 C3 H3 126.0 . .
C2 C3 H3 126.0 . .
Fe1 C3 H3 126.0 . .
C5 C4 C3 108.1(4) . .
C5 C4 Fe1 69.9(3) . .
C3 C4 Fe1 68.9(3) . .
C5 C4 H4 125.9 . .
C3 C4 H4 125.9 . .
Fe1 C4 H4 125.9 . .
C4 C5 C6 108.8(4) . .
C4 C5 Fe1 69.9(3) . .
C6 C5 Fe1 68.6(3) . .
C4 C5 H5 125.6 . .
C6 C5 H5 125.6 . .
Fe1 C5 H5 125.6 . .
C5 C6 C2 107.5(4) . .
C5 C6 Fe1 70.7(3) . .
C2 C6 Fe1 69.0(3) . .
C5 C6 H6 126.2 . .
C2 C6 H6 126.2 . .
Fe1 C6 H6 126.2 . .
C8 C7 C11 106.8(5) . .
C8 C7 Fe1 69.4(3) . .
C11 C7 Fe1 69.1(3) . .
C8 C7 H7A 126.6 . .
C11 C7 H7A 126.6 . .
Fe1 C7 H7A 126.6 . .
C9 C8 C7 108.4(5) . .
C9 C8 Fe1 69.1(3) . .
C7 C8 Fe1 69.9(3) . .
C9 C8 H8 125.8 . .
C7 C8 H8 125.8 . .
Fe1 C8 H8 125.8 . .
C8 C9 C10 108.4(5) . .
C8 C9 Fe1 70.4(3) . .
C10 C9 Fe1 70.1(3) . .
C8 C9 H9 125.8 . .
C10 C9 H9 125.8 . .
Fe1 C9 H9 125.8 . .
C11 C10 C9 107.7(5) . .
C11 C10 Fe1 69.8(3) . .
C9 C10 Fe1 69.0(3) . .
C11 C10 H10 126.2 . .
C9 C10 H10 126.2 . .
Fe1 C10 H10 126.2 . .
C10 C11 C7 108.7(5) . .
C10 C11 Fe1 69.9(3) . .
C7 C11 Fe1 69.8(3) . .
C10 C11 H11 125.6 . .
C7 C11 H11 125.6 . .
Fe1 C11 H11 125.6 . .
O4 C12 O3 120.5(4) . .
O4 C12 C13 121.2(4) . .
O3 C12 C13 118.3(4) . .
O4 C12 Bi1 67.8(2) . .
O3 C12 Bi1 52.8(2) . .
C13 C12 Bi1 171.0(3) . .
C14 C13 C17 108.2(4) . .
C14 C13 C12 125.7(4) . .
C17 C13 C12 125.7(4) . .
C14 C13 Fe2 69.7(3) . .
C17 C13 Fe2 70.4(3) . .
C12 C13 Fe2 120.2(3) . .
C13 C14 C15 107.8(4) . .
C13 C14 Fe2 69.1(3) . .
C15 C14 Fe2 70.6(3) . .
C13 C14 H14 126.1 . .
C15 C14 H14 126.1 . .
Fe2 C14 H14 126.1 . .
C16 C15 C14 108.1(4) . .
C16 C15 Fe2 69.8(3) . .
C14 C15 Fe2 68.2(3) . .
C16 C15 H15 126.0 . .
C14 C15 H15 126.0 . .
Fe2 C15 H15 126.0 . .
C17 C16 C15 108.3(4) . .
C17 C16 Fe2 69.2(3) . .
C15 C16 Fe2 69.7(3) . .
C17 C16 H16 125.9 . .
C15 C16 H16 125.9 . .
Fe2 C16 H16 125.9 . .
C16 C17 C13 107.6(4) . .
C16 C17 Fe2 70.1(3) . .
C13 C17 Fe2 68.1(2) . .
C16 C17 H17 126.2 . .
C13 C17 H17 126.2 . .
Fe2 C17 H17 126.2 . .
C22 C18 C19 107.9(5) . .
C22 C18 Fe2 69.7(3) . .
C19 C18 Fe2 69.8(3) . .
C22 C18 H18 126.1 . .
C19 C18 H18 126.1 . .
Fe2 C18 H18 126.1 . .
C20 C19 C18 107.6(5) . .
C20 C19 Fe2 70.6(3) . .
C18 C19 Fe2 69.1(3) . .
C20 C19 H19 126.2 . .
C18 C19 H19 126.2 . .
Fe2 C19 H19 126.2 . .
C21 C20 C19 108.2(5) . .
C21 C20 Fe2 69.4(3) . .
C19 C20 Fe2 68.8(3) . .
C21 C20 H20 125.9 . .
C19 C20 H20 125.9 . .
Fe2 C20 H20 125.9 . .
C22 C21 C20 108.0(5) . .
C22 C21 Fe2 69.1(3) . .
C20 C21 Fe2 70.2(3) . .
C22 C21 H21 126.0 . .
C20 C21 H21 126.0 . .
Fe2 C21 H21 126.0 . .
C21 C22 C18 108.3(5) . .
C21 C22 Fe2 70.4(3) . .
C18 C22 Fe2 69.4(3) . .
C21 C22 H22 125.9 . .
C18 C22 H22 125.9 . .
Fe2 C22 H22 125.9 . .
O6 C23 O5 120.8(4) . .
O6 C23 C24 122.2(4) . .
O5 C23 C24 117.0(4) . .
O6 C23 Bi1 66.0(2) . .
O5 C23 Bi1 54.8(2) . .
C24 C23 Bi1 171.1(3) . .
C25 C24 C28 108.2(4) . .
C25 C24 C23 126.1(4) . .
C28 C24 C23 125.3(4) . .
C25 C24 Fe3 69.6(3) . .
C28 C24 Fe3 70.1(3) . .
C23 C24 Fe3 120.7(3) . .
C26 C25 C24 106.9(4) . .
C26 C25 Fe3 70.4(3) . .
C24 C25 Fe3 68.9(3) . .
C26 C25 H25 126.5 . .
C24 C25 H25 126.5 . .
Fe3 C25 H25 126.5 . .
C27 C26 C25 108.5(5) . .
C27 C26 Fe3 70.0(3) . .
C25 C26 Fe3 68.4(3) . .
C27 C26 H26 125.7 . .
C25 C26 H26 125.7 . .
Fe3 C26 H26 125.7 . .
C28 C27 C26 108.7(4) . .
C28 C27 Fe3 69.1(3) . .
C26 C27 Fe3 69.6(3) . .
C28 C27 H27 125.7 . .
C26 C27 H27 125.7 . .
Fe3 C27 H27 125.7 . .
C27 C28 C24 107.7(4) . .
C27 C28 Fe3 70.6(3) . .
C24 C28 Fe3 68.5(3) . .
C27 C28 H28 126.1 . .
C24 C28 H28 126.1 . .
Fe3 C28 H28 126.1 . .
C33 C29 C30 108.6(5) . .
C33 C29 Fe3 70.1(3) . .
C30 C29 Fe3 69.8(3) . .
C33 C29 H29 125.7 . .
C30 C29 H29 125.7 . .
Fe3 C29 H29 125.7 . .
C29 C30 C31 107.0(5) . .
C29 C30 Fe3 69.5(3) . .
C31 C30 Fe3 69.1(3) . .
C29 C30 H30 126.5 . .
C31 C30 H30 126.5 . .
Fe3 C30 H30 126.5 . .
C32 C31 C30 108.2(5) . .
C32 C31 Fe3 70.4(3) . .
C30 C31 Fe3 69.6(3) . .
C32 C31 H31 125.9 . .
C30 C31 H31 125.9 . .
Fe3 C31 H31 125.9 . .
C31 C32 C33 108.3(5) . .
C31 C32 Fe3 69.3(3) . .
C33 C32 Fe3 69.7(3) . .
C31 C32 H32 125.8 . .
C33 C32 H32 125.8 . .
Fe3 C32 H32 125.8 . .
C29 C33 C32 107.8(5) . .
C29 C33 Fe3 69.3(3) . .
C32 C33 Fe3 69.7(3) . .
C29 C33 H33 126.1 . .
C32 C33 H33 126.1 . .
Fe3 C33 H33 126.1 . .
O8 C34 O7 123.1(4) . .
O8 C34 C35 123.5(4) . .
O7 C34 C35 113.4(4) . .
C39 C35 C36 108.3(4) . .
C39 C35 C34 123.3(4) . .
C36 C35 C34 128.1(4) . .
C39 C35 Fe4 70.2(3) . .
C36 C35 Fe4 70.0(3) . .
C34 C35 Fe4 120.7(3) . .
C37 C36 C35 107.6(4) . .
C37 C36 Fe4 70.8(3) . .
C35 C36 Fe4 68.8(3) . .
C37 C36 H36 126.2 . .
C35 C36 H36 126.2 . .
Fe4 C36 H36 126.2 . .
C36 C37 C38 108.9(4) . .
C36 C37 Fe4 69.2(3) . .
C38 C37 Fe4 69.7(3) . .
C36 C37 H37 125.6 . .
C38 C37 H37 125.6 . .
Fe4 C37 H37 125.6 . .
C39 C38 C37 107.6(4) . .
C39 C38 Fe4 69.1(3) . .
C37 C38 Fe4 69.7(3) . .
C39 C38 H38 126.2 . .
C37 C38 H38 126.2 . .
Fe4 C38 H38 126.2 . .
C38 C39 C35 107.7(4) . .
C38 C39 Fe4 70.4(3) . .
C35 C39 Fe4 68.7(3) . .
C38 C39 H39 126.2 . .
C35 C39 H39 126.2 . .
Fe4 C39 H39 126.2 . .
C41 C40 C44 108.4(5) . .
C41 C40 Fe4 70.4(3) . .
C44 C40 Fe4 69.2(3) . .
C41 C40 H40 125.8 . .
C44 C40 H40 125.8 . .
Fe4 C40 H40 125.8 . .
C40 C41 C42 108.4(5) . .
C40 C41 Fe4 69.8(3) . .
C42 C41 Fe4 69.4(3) . .
C40 C41 H41 125.8 . .
C42 C41 H41 125.8 . .
Fe4 C41 H41 125.8 . .
C43 C42 C41 107.8(5) . .
C43 C42 Fe4 70.2(3) . .
C41 C42 Fe4 70.0(3) . .
C43 C42 H42 126.1 . .
C41 C42 H42 126.1 . .
Fe4 C42 H42 126.1 . .
C42 C43 C44 107.8(5) . .
C42 C43 Fe4 69.4(3) . .
C44 C43 Fe4 68.9(3) . .
C42 C43 H43 126.1 . .
C44 C43 H43 126.1 . .
Fe4 C43 H43 126.1 . .
C43 C44 C40 107.5(5) . .
C43 C44 Fe4 70.4(3) . .
C40 C44 Fe4 69.9(3) . .
C43 C44 H44 126.3 . .
C40 C44 H44 126.3 . .
Fe4 C44 H44 126.3 . .

loop_
_geom_bond_atom_site_label_1
_geom_bond_atom_site_label_2
_geom_bond_distance
_geom_bond_site_symmetry_2
Bi1 O3 2.306(3) .
Bi1 O5 2.324(3) .
Bi1 O1 2.335(3) .
Bi1 O6 2.574(3) .
Bi1 O2 2.592(3) .
Bi1 O4 2.638(3) .
Bi1 O9 2.656(3) .
Bi1 O10 2.658(4) .
Bi1 O4 2.665(3) 3_666
Bi1 C23 2.815(5) .
Bi1 C12 2.843(5) .
Bi1 C1 2.854(5) .
Fe1 C2 2.021(4) .
Fe1 C9 2.025(5) .
Fe1 C6 2.027(5) .
Fe1 C3 2.034(4) .
Fe1 C11 2.038(5) .
Fe1 C10 2.040(5) .
Fe1 C8 2.041(5) .
Fe1 C7 2.048(5) .
Fe1 C5 2.054(5) .
Fe1 C4 2.054(5) .
Fe2 C13 2.015(4) .
Fe2 C18 2.021(5) .
Fe2 C14 2.024(5) .
Fe2 C22 2.026(5) .
Fe2 C19 2.031(5) .
Fe2 C21 2.044(5) .
Fe2 C17 2.045(4) .
Fe2 C20 2.054(5) .
Fe2 C15 2.056(5) .
Fe2 C16 2.057(5) .
Fe3 C24 2.020(5) .
Fe3 C31 2.028(5) .
Fe3 C25 2.029(5) .
Fe3 C29 2.032(5) .
Fe3 C30 2.035(5) .
Fe3 C28 2.041(5) .
Fe3 C32 2.043(5) .
Fe3 C33 2.043(5) .
Fe3 C26 2.056(5) .
Fe3 C27 2.061(5) .
Fe4 C35 2.020(5) .
Fe4 C36 2.036(5) .
Fe4 C44 2.037(5) .
Fe4 C39 2.039(5) .
Fe4 C42 2.045(5) .
Fe4 C40 2.045(5) .
Fe4 C41 2.053(5) .
Fe4 C43 2.056(5) .
Fe4 C37 2.057(5) .
Fe4 C38 2.057(5) .
O1 C1 1.302(5) .
O2 C1 1.253(6) .
O3 C12 1.281(6) .
O4 C12 1.260(5) .
O4 Bi1 2.665(3) 3_666
O5 C23 1.296(5) .
O6 C23 1.244(5) .
O7 C34 1.321(5) .
O7 H7 0.8400 .
O8 C34 1.227(5) .
O9 H101 0.813(19) .
O9 H100 0.82(2) .
O10 H102 0.83(2) .
O10 H103 0.83(2) .
C1 C2 1.461(6) .
C2 C3 1.429(6) .
C2 C6 1.436(6) .
C3 C4 1.420(6) .
C3 H3 1.0000 .
C4 C5 1.410(7) .
C4 H4 1.0000 .
C5 C6 1.418(6) .
C5 H5 1.0000 .
C6 H6 1.0000 .
C7 C8 1.421(8) .
C7 C11 1.431(8) .
C7 H7A 1.0000 .
C8 C9 1.408(7) .
C8 H8 1.0000 .
C9 C10 1.418(7) .
C9 H9 1.0000 .
C10 C11 1.405(7) .
C10 H10 1.0000 .
C11 H11 1.0000 .
C12 C13 1.474(6) .
C13 C14 1.422(6) .
C13 C17 1.438(6) .
C14 C15 1.433(7) .
C14 H14 1.0000 .
C15 C16 1.426(7) .
C15 H15 1.0000 .
C16 C17 1.425(6) .
C16 H16 1.0000 .
C17 H17 1.0000 .
C18 C22 1.413(8) .
C18 C19 1.423(8) .
C18 H18 1.0000 .
C19 C20 1.416(8) .
C19 H19 1.0000 .
C20 C21 1.415(7) .
C20 H20 1.0000 .
C21 C22 1.410(7) .
C21 H21 1.0000 .
C22 H22 1.0000 .
C23 C24 1.478(6) .
C24 C25 1.436(6) .
C24 C28 1.438(6) .
C25 C26 1.435(7) .
C25 H25 1.0000 .
C26 C27 1.420(7) .
C26 H26 1.0000 .
C27 C28 1.414(7) .
C27 H27 1.0000 .
C28 H28 1.0000 .
C29 C33 1.413(8) .
C29 C30 1.414(8) .
C29 H29 1.0000 .
C30 C31 1.433(8) .
C30 H30 1.0000 .
C31 C32 1.404(8) .
C31 H31 1.0000 .
C32 C33 1.416(7) .
C32 H32 1.0000 .
C33 H33 1.0000 .
C34 C35 1.462(6) .
C35 C39 1.424(7) .
C35 C36 1.426(6) .
C36 C37 1.402(6) .
C36 H36 1.0000 .
C37 C38 1.429(7) .
C37 H37 1.0000 .
C38 C39 1.419(7) .
C38 H38 1.0000 .
C39 H39 1.0000 .
C40 C41 1.396(7) .
C40 C44 1.426(7) .
C40 H40 1.0000 .
C41 C42 1.422(7) .
C41 H41 1.0000 .
C42 C43 1.418(8) .
C42 H42 1.0000 .
C43 C44 1.423(7) .
C43 H43 1.0000 .
C44 H44 1.0000 .
